data_7116774
loop_
_publ_author_name
'M. Basile'
'D. K. Unruh'
'K. Gojdas'
'E. Flores'
'L. Streicher'
'T. Z. Forbes'

_publ_section_title
;
 Chemical controls on uranyl citrate speciation and the self-assembly of
 nanoscale macrocycles and sandwich complexes in aqueous solutions
;
_journal_name_full Chem.Commun.
_journal_page_first 5306
_journal_paper_doi 10.1039/C4cc08657K
_journal_volume 51
_journal_year 2015
_chemical_formula_sum 'C60 H96 N12 Na4 O94 U6'
_chemical_formula_weight 4009.62
_space_group_IT_number 2
_symmetry_cell_setting triclinic
_symmetry_Int_Tables_number 2
_symmetry_space_group_name_Hall '-P 1'
_symmetry_space_group_name_H-M 'P -1'
_atom_sites_solution_hydrogens const
_atom_sites_solution_primary direct
_atom_sites_solution_secondary difmap
_audit_creation_date 2014-10-22T16:30:56-00:00
_audit_creation_method 'WinGX routine CIF_UPDATE'
_audit_update_record
;
2014-10-28 deposited with the CCDC.
2014-11-21 downloaded from the CCDC.
;
_cell_angle_alpha 68.4670(13)
_cell_angle_beta 64.4190(13)
_cell_angle_gamma 67.9600(13)
_cell_formula_units_Z 2
_cell_length_a 19.9870(8)
_cell_length_b 20.5879(8)
_cell_length_c 21.1208(8)
_cell_measurement_reflns_used 9646
_cell_measurement_temperature 100(2)
_cell_measurement_theta_max 30.12
_cell_measurement_theta_min 2.21
_cell_volume 7044.4(5)
_computing_cell_refinement 'APEX2 (Bruker AXS, 2006)'
_computing_data_collection 'Collect (Nonius BV, 1997-2000)'
_computing_data_reduction 'APEX2 (Bruker AXS, 2006)'
_computing_molecular_graphics 'CrystalMaker v2.7.7'
_computing_structure_refinement 'SHELXL-2013 (Sheldrick, 2013)'
_computing_structure_solution 'SHELXL-2013 (Sheldrick, 2013)'
_diffrn_ambient_temperature 100(2)
_diffrn_measured_fraction_theta_full 0.999
_diffrn_measured_fraction_theta_max 0.998
_diffrn_measurement_device_type KappaCCD
_diffrn_measurement_method 'CCD phi and omega scans'
_diffrn_radiation_monochromator graphite
_diffrn_radiation_type MoK\a
_diffrn_radiation_wavelength 0.71073
_diffrn_reflns_av_R_equivalents 0.0224
_diffrn_reflns_Laue_measured_fraction_full 0.999
_diffrn_reflns_Laue_measured_fraction_max 0.998
_diffrn_reflns_limit_h_max 27
_diffrn_reflns_limit_h_min -27
_diffrn_reflns_limit_k_max 25
_diffrn_reflns_limit_k_min -28
_diffrn_reflns_limit_l_max 29
_diffrn_reflns_limit_l_min -29
_diffrn_reflns_number 169407
_diffrn_reflns_point_group_measured_fraction_full 0.999
_diffrn_reflns_point_group_measured_fraction_max 0.998
_diffrn_reflns_theta_full 25.242
_diffrn_reflns_theta_max 29.575
_diffrn_reflns_theta_min 1.286
_exptl_absorpt_coefficient_mu 6.993
_exptl_absorpt_correction_T_max 0.0506
_exptl_absorpt_correction_T_min 0.0173
_exptl_absorpt_correction_type multi-scan
_exptl_absorpt_process_details SADABS
_exptl_crystal_colour yellow
_exptl_crystal_density_diffrn 1.89
_exptl_crystal_description prism
_exptl_crystal_F_000 3776
_exptl_crystal_size_max 0.23
_exptl_crystal_size_mid 0.21
_exptl_crystal_size_min 0.18
_refine_diff_density_max 5.883
_refine_diff_density_min -4.314
_refine_diff_density_rms 0.176
_refine_ls_extinction_method none
_refine_ls_goodness_of_fit_ref 1.048
_refine_ls_hydrogen_treatment constr
_refine_ls_matrix_type full
_refine_ls_number_parameters 1625
_refine_ls_number_reflns 39483
_refine_ls_number_restraints 1867
_refine_ls_restrained_S_all 1.03
_refine_ls_R_factor_all 0.0448
_refine_ls_R_factor_gt 0.0362
_refine_ls_shift/su_max 0.002
_refine_ls_shift/su_mean 0
_refine_ls_structure_factor_coef Fsqd
_refine_ls_weighting_details 'w=1/[\s^2^(Fo^2^)+(0.0499P)^2^+40.5825P] where P=(Fo^2^+2Fc^2^)/3'
_refine_ls_weighting_scheme calc
_refine_ls_wR_factor_gt 0.0981
_refine_ls_wR_factor_ref 0.1037
_reflns_number_gt 34170
_reflns_number_total 39483
_reflns_threshold_expression 'I > 2\s(I)'
_cod_data_source_file c4cc08657k2.cif
_cod_data_source_block U3
_cod_database_code 7116774
_shelxl_version_number 2014/6

loop_
_symmetry_equiv_pos_as_xyz
'x, y, z'
'-x, -y, -z'

loop_
_atom_site_label
_atom_site_type_symbol
_atom_site_fract_x
_atom_site_fract_y
_atom_site_fract_z
_atom_site_U_iso_or_equiv
_atom_site_adp_type
_atom_site_occupancy
_atom_site_calc_flag
U1 U -0.01055(2) 0.43116(2) 0.27755(2) 0.02061(4) Uani 1 d
U2 U -0.05553(2) 0.29824(2) 0.45972(2) 0.02168(4) Uani 1 d
U3 U -0.20367(2) 0.47098(2) 0.42325(2) 0.02509(4) Uani 1 d
U4 U -0.14152(2) 0.13666(2) 0.29760(2) 0.02094(4) Uani 1 d
U5 U -0.18837(2) 0.31083(2) 0.16143(2) 0.02378(4) Uani 1 d
U6 U -0.33373(2) 0.26917(2) 0.34673(2) 0.02617(4) Uani 1 d
Na1 Na 0.16969(15) 0.26722(13) -0.06842(12) 0.0385(5) Uani 1 d
Na2 Na -0.15417(11) 0.31963(10) 0.32808(10) 0.0237(4) Uani 1 d
Na3 Na 0.25758(14) 0.04467(13) 0.35142(13) 0.0378(5) Uani 1 d
Na4 Na 0.4597(2) 0.6102(2) 0.2412(2) 0.0726(10) Uani 1 d
O1 O 0.0444(2) 0.31814(17) 0.34447(17) 0.0218(6) Uani 1 d
O2 O -0.0802(2) 0.41122(18) 0.39502(18) 0.0235(6) Uani 1 d
O3 O -0.0281(2) 0.52442(18) 0.17455(18) 0.0247(7) Uani 1 d
O4 O -0.1019(2) 0.27188(18) 0.42013(18) 0.0244(7) Uani 1 d
O5 O -0.0594(2) 0.38460(18) 0.26116(18) 0.0241(7) Uani 1 d
O6 O -0.1774(2) 0.36976(19) 0.51905(18) 0.0267(7) Uani 1 d
O7 O -0.2219(2) 0.41517(19) 0.3872(2) 0.0284(7) Uani 1 d
O8 O 0.0473(2) 0.19387(18) 0.43690(19) 0.0252(7) Uani 1 d
O9 O -0.0077(2) 0.31663(19) 0.50377(19) 0.0273(7) Uani 1 d
O10 O 0.0434(2) 0.47800(19) 0.2869(2) 0.0279(7) Uani 1 d
O11 O 0.1611(2) 0.36095(19) 0.3767(2) 0.0293(8) Uani 1 d
O12 O 0.1007(2) 0.3806(2) 0.18903(19) 0.0286(7) Uani 1 d
O13 O -0.1039(2) 0.61376(19) 0.11953(19) 0.0298(8) Uani 1 d
O14 O -0.1280(2) 0.52357(18) 0.30429(18) 0.0250(7) Uani 1 d
O15 O -0.2957(2) 0.5660(2) 0.3761(2) 0.0328(8) Uani 1 d
O16 O 0.1477(2) 0.13432(18) 0.3614(2) 0.0279(7) Uani 1 d
O17 O -0.0373(2) 0.6602(2) 0.2159(2) 0.0326(8) Uani 1 d
O18 O 0.1825(2) 0.2429(2) 0.4285(2) 0.0305(8) Uani 1 d
O19 O -0.1089(2) 0.21665(19) 0.56854(19) 0.0301(7) Uani 1 d
O20 O -0.1932(2) 0.5299(2) 0.4615(2) 0.0320(8) Uani 1 d
O21 O -0.1241(2) 0.4112(2) 0.6287(2) 0.0334(8) Uani 1 d
O22 O -0.1005(2) 0.6597(2) 0.3325(2) 0.0333(8) Uani 1 d
O23 O -0.2459(3) 0.4716(2) 0.6446(2) 0.0350(8) Uani 1 d
O24 O -0.3532(2) 0.6421(2) 0.2981(2) 0.0381(9) Uani 1 d
O25 O -0.3140(2) 0.4548(2) 0.5291(2) 0.0356(9) Uani 1 d
O26 O -0.3697(3) 0.3971(2) 0.6406(2) 0.0390(9) Uani 1 d
O27 O -0.1926(3) 0.1549(2) 0.6493(3) 0.0473(11) Uani 1 d
O28 O 0.1794(4) 0.3015(3) 0.1251(2) 0.0664(18) Uani 1 d
O29 O -0.0910(2) 0.19882(18) 0.17413(18) 0.0239(6) Uani 1 d
O30 O -0.1606(2) 0.34205(19) 0.21282(19) 0.0269(7) Uani 1 d
O31 O -0.2624(2) 0.15244(18) 0.39245(18) 0.0244(7) Uani 1 d
O32 O -0.1932(2) 0.01841(19) 0.52991(19) 0.0260(7) Uani 1 d
O33 O -0.14104(19) 0.05439(18) 0.41108(18) 0.0237(6) Uani 1 d
O34 O -0.1166(2) 0.19681(18) 0.32273(19) 0.0241(7) Uani 1 d
O35 O -0.2327(2) 0.22526(19) 0.2581(2) 0.0278(7) Uani 1 d
O36 O 0.0597(2) 0.2697(2) 0.0314(2) 0.0307(8) Uani 1 d
O37 O -0.0665(2) 0.31456(19) 0.07275(19) 0.0266(7) Uani 1 d
O38 O -0.1608(2) 0.07236(19) 0.2729(2) 0.0288(7) Uani 1 d
O39 O -0.3190(2) 0.35484(19) 0.2311(2) 0.0317(8) Uani 1 d
O40 O -0.2577(2) -0.0243(2) 0.4354(2) 0.0296(7) Uani 1 d
O41 O -0.0103(2) 0.0754(2) 0.2626(2) 0.0288(7) Uani 1 d
O42 O -0.3990(2) 0.2437(2) 0.4718(2) 0.0314(8) Uani 1 d
O43 O -0.2145(2) 0.2852(2) 0.1037(2) 0.0341(8) Uani 1 d
O44 O -0.2774(2) 0.3064(2) 0.3645(2) 0.0311(8) Uani 1 d
O45 O -0.3959(2) 0.2334(2) 0.3350(2) 0.0352(8) Uani 1 d
O46 O -0.4275(2) 0.3812(2) 0.3506(2) 0.0390(9) Uani 1 d
O47 O -0.2205(2) 0.4327(2) 0.0973(2) 0.0381(9) Uani 1 d
O48 O -0.0452(3) 0.2004(2) 0.0003(2) 0.0443(11) Uani 1 d
O49 O -0.3650(3) 0.0372(2) 0.4103(3) 0.0428(10) Uani 1 d
O50 O -0.4694(3) 0.4976(2) 0.3029(3) 0.0470(11) Uani 1 d
O51 O 0.1144(3) 0.0618(3) 0.2211(3) 0.0655(17) Uani 1 d
O52 O -0.5081(3) 0.3870(3) 0.2552(3) 0.0592(14) Uani 1 d
O53 O -0.4118(3) 0.2311(4) 0.5836(3) 0.0647(17) Uani 1 d
O54 O -0.2737(3) 0.5509(2) 0.0762(3) 0.0603(15) Uani 1 d
O55 O -0.4376(5) 0.3476(4) 0.1527(4) 0.090(2) Uani 1 d
O56A O -0.0976(8) 0.1064(5) 0.0790(6) 0.056(2) Uani 0.5 d
O56B O -0.0434(8) 0.0863(5) 0.0446(6) 0.056(2) Uani 0.5 d
O58 O 0.2091(3) -0.0113(3) 0.3082(3) 0.0548(13) Uani 1 d
O59 O 0.3817(4) -0.0431(4) 0.3220(4) 0.0745(17) Uani 1 d
O60 O 0.0872(3) 0.2326(2) -0.1063(2) 0.0446(10) Uani 1 d
O61 O 0.2183(3) 0.3233(3) -0.0239(3) 0.0573(13) Uani 1 d
O62 O 0.2939(3) 0.2514(3) -0.1694(3) 0.0579(13) Uani 1 d
O63 O 0.2773(2) 0.1073(2) 0.4192(2) 0.0338(8) Uani 1 d
O64 O 0.2047(2) 0.4781(2) 0.2713(2) 0.0330(8) Uani 1 d
O65 O 0.2421(2) 0.3120(2) 0.5621(2) 0.0347(8) Uani 1 d
O66 O 0.0049(3) 0.7074(2) 0.3402(2) 0.0371(9) Uani 1 d
O67 O 0.4940(2) 0.1314(2) 0.4251(3) 0.0420(10) Uani 1 d
O68 O 0.3937(3) 0.5304(3) 0.2411(3) 0.0506(11) Uani 1 d
O69 O 0.3388(3) 0.2027(3) 0.6289(3) 0.0514(12) Uani 1 d
O70 O 0.4332(3) 0.2841(3) 0.5948(3) 0.0486(11) Uani 1 d
O71 O 0.4107(3) 0.0857(3) 0.5675(3) 0.0647(15) Uani 1 d
O72 O 0.0833(5) 0.0364(3) 0.8351(3) 0.082(2) Uani 1 d
O73 O 0.4277(3) 0.1061(4) 0.3517(4) 0.0695(17) Uani 1 d
O74 O 0.2356(4) 0.4371(4) 0.0673(4) 0.0780(19) Uani 1 d
O75 O 0.0971(4) 0.9148(3) 0.2697(4) 0.0768(19) Uani 1 d
O76 O 0.7096(5) 0.0086(5) 0.2774(5) 0.096(2) Uani 1 d
O77 O 0.1611(5) 0.1039(4) 0.8599(5) 0.110(3) Uani 1 d
O78 O -0.3269(5) 0.1617(5) 0.7708(5) 0.108(3) Uani 1 d
O79 O 0.3278(5) 0.1099(4) 0.2341(4) 0.097(2) Uani 1 d
O80 O 0.5061(5) -0.0304(5) 0.3384(5) 0.106(3) Uani 1 d
O81 O 0.3881(5) 0.7132(5) 0.1830(5) 0.109(3) Uani 1 d
O82A O 0.2404(11) 0.1528(9) -0.0149(11) 0.071(3) Uani 0.5 d
O82B O 0.2217(11) 0.1390(9) -0.0241(11) 0.071(3) Uani 0.5 d
O83 O 0.2432(6) 0.0795(6) 0.1095(6) 0.064(3) Uani 0.5 d
O84 O 0.3185(7) 0.4268(6) 0.1505(7) 0.146(4) Uani 1 d
O85 O 0.2948(6) 0.1425(8) 0.7725(5) 0.157(5) Uani 1 d
O86A O 0.5072(13) 0.6776(18) 0.2634(15) 0.099(5) Uani 0.5 d
O86B O 0.5347(13) 0.6775(18) 0.2361(15) 0.099(5) Uani 0.5 d
O87 O -0.5832(7) 0.3150(6) 0.1979(7) 0.147(4) Uani 1 d
O88A O 0.2939(9) 0.1802(8) 0.1147(8) 0.090(3) Uani 0.5 d
O88B O 0.2344(9) 0.1465(8) 0.1288(8) 0.090(3) Uani 0.5 d
O89 O 0.5648(6) 0.6279(5) 0.1082(6) 0.134(4) Uani 1 d
O90A O 0.3162(6) 0.6454(8) -0.0030(7) 0.075(3) Uani 0.5 d
O90B O 0.2754(8) 0.7304(10) 0.0211(7) 0.087(4) Uani 0.5 d
O91 O 0.3751(9) 0.5495(8) 0.1099(7) 0.185(6) Uani 1 d
O92 O -0.0608(11) 0.0696(8) 0.9329(7) 0.207(7) Uani 1 d
O93 O 0.6156(9) -0.0149(8) 0.2195(8) 0.085(4) Uani 0.5 d
O94 O 0.4352(9) 0.1771(9) 0.2127(7) 0.182(6) Uani 1 d
O95 O -0.4292(12) 0.1852(9) 0.7200(7) 0.232(9) Uani 1 d
O96 O 0.2615(12) 0.7480(11) 0.1429(11) 0.125(7) Uani 0.5 d
O97 O 0.3443(13) -0.0525(10) 0.1091(13) 0.191(14) Uani 0.5 d
C1 C -0.1665(3) 0.6529(3) 0.2643(3) 0.0273(9) Uani 1 d
H1A H -0.179 0.6927 0.2238 0.033 Uiso 1 calc
H1B H -0.211 0.6588 0.3093 0.033 Uiso 1 calc
C2 C 0.1823(3) 0.2808(3) 0.3078(3) 0.0239(9) Uani 1 d
H2A H 0.2269 0.2391 0.2964 0.029 Uiso 1 calc
H2B H 0.1909 0.3233 0.2666 0.029 Uiso 1 calc
C3 C -0.1528(3) 0.5800(3) 0.2503(2) 0.0236(9) Uani 1 d
C4 C 0.1116(3) 0.2547(3) 0.2489(3) 0.0275(10) Uani 1 d
H4A H 0.1496 0.2089 0.239 0.033 Uiso 1 calc
H4B H 0.0607 0.2507 0.2563 0.033 Uiso 1 calc
C5 C 0.1028(3) 0.1909(2) 0.3761(3) 0.0224(8) Uani 1 d
C6 C -0.0961(3) 0.6577(3) 0.2717(3) 0.0278(10) Uani 1 d
C7 C -0.0902(3) 0.5734(3) 0.1753(3) 0.0242(9) Uani 1 d
C8 C 0.1091(3) 0.2640(2) 0.3192(3) 0.0237(9) Uani 1 d
C9 C -0.2116(3) 0.3462(3) 0.6483(3) 0.0284(10) Uani 1 d
H9A H -0.2547 0.3383 0.6943 0.034 Uiso 1 calc
H9B H -0.1668 0.3044 0.6518 0.034 Uiso 1 calc
C10 C -0.2258(3) 0.5723(3) 0.2489(3) 0.0278(9) Uani 1 d
H10A H -0.2338 0.6025 0.2027 0.033 Uiso 1 calc
H10B H -0.2185 0.5214 0.251 0.033 Uiso 1 calc
C11 C -0.2341(3) 0.3494(3) 0.5855(3) 0.0262(9) Uani 1 d
C12 C 0.1750(3) 0.2960(3) 0.3761(3) 0.0250(9) Uani 1 d
C13 C -0.1917(3) 0.4147(3) 0.6388(3) 0.0284(10) Uani 1 d
C14 C -0.1777(3) 0.2115(3) 0.6046(3) 0.0305(10) Uani 1 d
C15 C -0.3123(3) 0.4043(3) 0.5875(3) 0.0299(10) Uani 1 d
C16 C 0.1322(3) 0.3164(3) 0.1829(3) 0.0322(11) Uani 1 d
C17 C -0.2437(3) 0.2758(3) 0.5941(3) 0.0316(10) Uani 1 d
H17A H -0.2905 0.2679 0.6361 0.038 Uiso 1 calc
H17B H -0.2522 0.2777 0.5505 0.038 Uiso 1 calc
C18 C -0.2967(3) 0.5946(3) 0.3115(3) 0.0301(10) Uani 1 d
C19 C -0.1979(3) 0.0567(2) 0.4694(3) 0.0217(8) Uani 1 d
C20 C -0.0139(3) 0.1901(3) 0.1282(3) 0.0244(9) Uani 1 d
C21 C -0.2747(3) 0.1123(2) 0.4650(3) 0.0228(8) Uani 1 d
C22 C -0.0039(3) 0.2624(3) 0.0719(3) 0.0247(9) Uani 1 d
C23 C -0.2957(3) 0.1620(3) 0.5147(3) 0.0278(10) Uani 1 d
H23A H -0.2939 0.1313 0.5629 0.033 Uiso 1 calc
H23B H -0.2564 0.1893 0.4941 0.033 Uiso 1 calc
C24 C 0.0386(3) 0.1734(3) 0.1718(3) 0.0306(10) Uani 1 d
H24A H 0.0898 0.1796 0.1373 0.037 Uiso 1 calc
H24B H 0.017 0.2092 0.2012 0.037 Uiso 1 calc
C25 C -0.3374(3) 0.0738(3) 0.4897(3) 0.0245(9) Uani 1 d
H25A H -0.3438 0.0439 0.5399 0.029 Uiso 1 calc
H25B H -0.3867 0.1104 0.4899 0.029 Uiso 1 calc
C26 C -0.3185(3) 0.0261(3) 0.4410(3) 0.0275(9) Uani 1 d
C27 C 0.0100(4) 0.1301(3) 0.0911(3) 0.0347(11) Uani 1 d
H27A H 0.0637 0.1261 0.0574 0.042 Uiso 1 calc
H27B H 0.0082 0.0836 0.1281 0.042 Uiso 1 calc
C28 C -0.3669(3) 0.4257(3) 0.2220(3) 0.0352(11) Uani 1 d
C29 C 0.0489(3) 0.0981(3) 0.2217(3) 0.0338(11) Uani 1 d
C30 C -0.3740(3) 0.2153(3) 0.5243(3) 0.0326(11) Uani 1 d
C31 C -0.3185(4) 0.4804(3) 0.1962(4) 0.0405(13) Uani 1 d
H31A H -0.3536 0.5281 0.2034 0.049 Uiso 1 calc
H31B H -0.2861 0.4641 0.2265 0.049 Uiso 1 calc
C32 C -0.4262(3) 0.4363(3) 0.2967(3) 0.0373(12) Uani 1 d
C33 C -0.2675(4) 0.4888(3) 0.1175(4) 0.0407(13) Uani 1 d
C34 C -0.4058(4) 0.4388(4) 0.1691(4) 0.0444(14) Uani 1 d
H34A H -0.3661 0.4338 0.1214 0.053 Uiso 1 calc
H34B H -0.4388 0.4889 0.163 0.053 Uiso 1 calc
C35 C -0.0414(6) 0.1434(3) 0.0493(4) 0.0538(18) Uani 1 d
C36 C -0.4545(4) 0.3864(4) 0.1941(5) 0.0553(16) Uani 1 d
N1 N 0.0093(2) 0.5658(2) 0.0004(2) 0.0237(8) Uani 1 d
H1C H -0.0288 0.5751 0.0421 0.028 Uiso 1 calc
H1D H 0.0342 0.6014 -0.0202 0.028 Uiso 1 calc
C37 C -0.0249(3) 0.5661(3) -0.0498(3) 0.0246(9) Uani 1 d
H37A H 0.0158 0.56 -0.0968 0.029 Uiso 1 calc
H37B H -0.0627 0.6131 -0.0586 0.029 Uiso 1 calc
C38 C 0.0645(3) 0.4947(3) 0.0177(3) 0.0245(9) Uani 1 d
H38A H 0.0847 0.4955 0.0526 0.029 Uiso 1 calc
H38B H 0.1083 0.4861 -0.027 0.029 Uiso 1 calc
N2 N 0.0401(2) 0.0520(2) 0.4856(2) 0.0217(7) Uani 1 d
H2C H 0.0881 0.0233 0.4835 0.026 Uiso 1 calc
H2D H 0.0404 0.0984 0.4777 0.026 Uiso 1 calc
C39 C 0.0199(3) 0.0465(3) 0.4277(3) 0.0238(9) Uani 1 d
H39A H 0.0591 0.0596 0.38 0.029 Uiso 1 calc
H39B H -0.0303 0.0809 0.427 0.029 Uiso 1 calc
C40 C 0.0157(3) -0.0296(3) 0.4411(3) 0.0240(9) Uani 1 d
H40A H -0.0003 -0.0318 0.4038 0.029 Uiso 1 calc
H40B H 0.0672 -0.0634 0.4372 0.029 Uiso 1 calc
N3 N 0.4426(3) 0.2816(2) 0.3804(3) 0.0300(9) Uani 1 d
H3A H 0.4715 0.235 0.3838 0.036 Uiso 1 calc
H3B H 0.468 0.3095 0.3386 0.036 Uiso 1 calc
N4 N 0.3102(3) 0.3931(2) 0.4323(2) 0.0294(9) Uani 1 d
H4C H 0.2849 0.4408 0.4249 0.035 Uiso 1 calc
H4D H 0.2811 0.3693 0.475 0.035 Uiso 1 calc
C41 C 0.4312(3) 0.3059(3) 0.4431(3) 0.0322(11) Uani 1 d
H41A H 0.4818 0.3003 0.445 0.039 Uiso 1 calc
H41B H 0.4036 0.2753 0.4885 0.039 Uiso 1 calc
C42 C 0.3857(3) 0.3841(3) 0.4373(3) 0.0311(10) Uani 1 d
H42A H 0.3771 0.399 0.4804 0.037 Uiso 1 calc
H42B H 0.4148 0.4152 0.3938 0.037 Uiso 1 calc
C43 C 0.3194(3) 0.3647(3) 0.3722(3) 0.0321(11) Uani 1 d
H43A H 0.3452 0.3946 0.3251 0.039 Uiso 1 calc
H43B H 0.2682 0.3683 0.3733 0.039 Uiso 1 calc
C44 C 0.3661(3) 0.2871(3) 0.3793(3) 0.0333(11) Uani 1 d
H44A H 0.3387 0.2562 0.4245 0.04 Uiso 1 calc
H44B H 0.3735 0.2701 0.3379 0.04 Uiso 1 calc
N5 N 0.1429(3) 0.0787(2) 0.6814(3) 0.0343(10) Uani 1 d
H5A H 0.181 0.0499 0.6525 0.041 Uiso 1 calc
H5B H 0.1378 0.0546 0.7283 0.041 Uiso 1 calc
N6 N 0.1008(3) 0.2014(2) 0.5717(2) 0.0295(9) Uani 1 d
H6A H 0.1087 0.2226 0.5238 0.035 Uiso 1 calc
H6B H 0.0626 0.233 0.5974 0.035 Uiso 1 calc
C45 C 0.0764(3) 0.1346(3) 0.5916(3) 0.0293(10) Uani 1 d
H45A H 0.1143 0.103 0.559 0.035 Uiso 1 calc
H45B H 0.0261 0.1474 0.5858 0.035 Uiso 1 calc
C46 C 0.0701(3) 0.0945(3) 0.6695(3) 0.0337(11) Uani 1 d
H46A H 0.0283 0.1242 0.7024 0.04 Uiso 1 calc
H46B H 0.0569 0.0486 0.6812 0.04 Uiso 1 calc
C47 C 0.1722(4) 0.1863(3) 0.5862(3) 0.0357(12) Uani 1 d
H47A H 0.1847 0.2324 0.575 0.043 Uiso 1 calc
H47B H 0.2153 0.1564 0.5543 0.043 Uiso 1 calc
C48 C 0.1634(4) 0.1471(3) 0.6644(3) 0.0395(13) Uani 1 d
H48A H 0.2121 0.1362 0.6726 0.047 Uiso 1 calc
H48B H 0.1227 0.178 0.6966 0.047 Uiso 1 calc
N7 N 0.0551(3) 0.4744(2) 0.4371(2) 0.0308(9) Uani 1 d
H7A H 0.0814 0.509 0.4138 0.037 Uiso 1 calc
H7B H 0.0756 0.4413 0.4102 0.037 Uiso 1 calc
C59 C 0.0632(4) 0.4381(3) 0.5103(3) 0.0322(11) Uani 1 d
H59A H 0.1182 0.4175 0.5049 0.039 Uiso 1 calc
H59B H 0.0377 0.398 0.5344 0.039 Uiso 1 calc
C60 C -0.0270(4) 0.5078(3) 0.4442(3) 0.0328(11) Uani 1 d
H60A H -0.0549 0.4696 0.4668 0.039 Uiso 1 calc
H60B H -0.0311 0.5322 0.3955 0.039 Uiso 1 calc
N8 N 0.5227(4) 0.4998(3) 0.5560(3) 0.0465(14) Uani 1 d
H8A H 0.5742 0.4939 0.5335 0.056 Uiso 1 calc
H8B H 0.5103 0.503 0.6017 0.056 Uiso 1 calc
C61 C 0.4803(5) 0.5682(4) 0.5150(4) 0.0520(18) Uani 1 d
H61A H 0.4243 0.5755 0.5409 0.062 Uiso 1 calc
H61B H 0.4948 0.6102 0.5128 0.062 Uiso 1 calc
C62 C 0.5011(5) 0.4364(4) 0.5589(4) 0.0531(18) Uani 1 d
H62A H 0.5294 0.3914 0.5849 0.064 Uiso 1 calc
H62B H 0.4454 0.4416 0.5856 0.064 Uiso 1 calc
N9 N 0.1144(3) 0.5981(3) 0.1997(3) 0.0358(10) Uani 1 d
H9C H 0.1289 0.5621 0.2357 0.043 Uiso 1 calc
H9D H 0.0622 0.6121 0.2151 0.043 Uiso 1 calc
N10 N 0.1460(4) 0.6948(3) 0.0576(3) 0.0533(15) Uani 1 d
H10C H 0.1271 0.7306 0.0241 0.064 Uiso 1 calc
H10D H 0.1982 0.6846 0.0386 0.064 Uiso 1 calc
C63 C 0.1438(4) 0.5709(3) 0.1342(3) 0.0374(12) Uani 1 d
H63A H 0.123 0.5296 0.1457 0.045 Uiso 1 calc
H63B H 0.2005 0.5534 0.1189 0.045 Uiso 1 calc
C64 C 0.1214(4) 0.6291(4) 0.0729(3) 0.0398(13) Uani 1 d
H64A H 0.1454 0.6105 0.0288 0.048 Uiso 1 calc
H64B H 0.065 0.6421 0.0856 0.048 Uiso 1 calc
C65 C 0.1448(5) 0.6603(4) 0.1837(4) 0.0512(18) Uani 1 d
H65A H 0.2016 0.645 0.1678 0.061 Uiso 1 calc
H65B H 0.1253 0.6778 0.2278 0.061 Uiso 1 calc
C66 C 0.1191(6) 0.7206(4) 0.1242(4) 0.061(2) Uani 1 d
H66A H 0.0623 0.7376 0.1415 0.074 Uiso 1 calc
H66B H 0.14 0.7618 0.1125 0.074 Uiso 1 calc
N11 N -0.2703(7) 0.1470(4) 0.1943(5) 0.118(4) Uani 1 d
H11A H -0.2536 0.1727 0.209 0.141 Uiso 1 calc
H11B H -0.2792 0.1073 0.2311 0.141 Uiso 1 calc
N12 N -0.3136(14) 0.1496(15) 0.0874(14) 0.305(12) Uani 1 d
H12A H -0.3294 0.132 0.064 0.366 Uiso 1 calc
H12B H -0.2984 0.1899 0.0563 0.366 Uiso 1 calc
C67 C -0.3460(10) 0.1926(9) 0.1850(11) 0.175(6) Uani 1 d
H67A H -0.3832 0.1978 0.2336 0.21 Uiso 1 calc
H67B H -0.3392 0.2414 0.1562 0.21 Uiso 1 calc
C68 C -0.2083(10) 0.1225(9) 0.1332(8) 0.165(6) Uani 1 d
H68A H -0.1663 0.0842 0.1483 0.197 Uiso 1 calc
H68B H -0.1874 0.163 0.0961 0.197 Uiso 1 calc
C69 C -0.3813(15) 0.1711(17) 0.1523(14) 0.254(12) Uani 1 d
H69A H -0.4221 0.2117 0.1374 0.304 Uiso 1 calc
H69B H -0.4031 0.1298 0.1854 0.304 Uiso 1 calc
C70 C -0.2458(14) 0.0941(13) 0.1056(15) 0.225(10) Uani 1 d
H70A H -0.2629 0.0518 0.1427 0.27 Uiso 1 calc
H70B H -0.2078 0.0775 0.0618 0.27 Uiso 1 calc

loop_
_atom_site_aniso_label
_atom_site_aniso_U_11
_atom_site_aniso_U_22
_atom_site_aniso_U_33
_atom_site_aniso_U_23
_atom_site_aniso_U_13
_atom_site_aniso_U_12
U1 0.02677(8) 0.01654(7) 0.01937(7) -0.00229(6) -0.01076(6) -0.00511(6)
U2 0.03032(9) 0.01566(7) 0.01939(7) -0.00278(6) -0.01126(6) -0.00446(6)
U3 0.03367(10) 0.01700(8) 0.01943(8) -0.00421(6) -0.00908(7) -0.00136(7)
U4 0.02385(8) 0.01670(7) 0.02183(8) -0.00052(6) -0.01032(6) -0.00588(6)
U5 0.02507(8) 0.02003(8) 0.02538(8) 0.00240(6) -0.01278(7) -0.00776(6)
U6 0.02023(8) 0.01987(8) 0.03195(9) 0.00259(7) -0.01068(7) -0.00505(6)
Na1 0.0435(13) 0.0327(11) 0.0299(11) -0.0043(9) -0.0116(10) -0.0044(10)
Na2 0.0254(9) 0.0205(9) 0.0247(9) -0.0052(7) -0.0097(7) -0.0043(7)
Na3 0.0389(12) 0.0331(11) 0.0408(12) -0.0059(10) -0.0172(10) -0.0075(10)
Na4 0.0535(19) 0.079(2) 0.079(2) -0.0266(19) -0.0259(17) 0.0010(17)
O1 0.0268(16) 0.0169(14) 0.0212(14) -0.0030(11) -0.0100(12) -0.0046(12)
O2 0.0306(17) 0.0177(14) 0.0202(14) -0.0036(11) -0.0099(12) -0.0037(12)
O3 0.0292(17) 0.0207(15) 0.0199(15) -0.0026(12) -0.0089(13) -0.0037(13)
O4 0.0316(17) 0.0196(15) 0.0246(15) -0.0037(12) -0.0129(13) -0.0072(13)
O5 0.0286(17) 0.0224(15) 0.0238(15) -0.0061(12) -0.0102(13) -0.0074(13)
O6 0.0348(18) 0.0217(15) 0.0200(15) -0.0027(12) -0.0095(13) -0.0057(13)
O7 0.0326(18) 0.0238(16) 0.0277(17) -0.0072(13) -0.0113(14) -0.0039(14)
O8 0.0306(17) 0.0173(14) 0.0250(15) -0.0020(12) -0.0102(13) -0.0057(13)
O9 0.040(2) 0.0207(16) 0.0269(17) -0.0041(13) -0.0196(15) -0.0051(14)
O10 0.0376(19) 0.0225(16) 0.0274(17) -0.0007(13) -0.0159(15) -0.0112(14)
O11 0.036(2) 0.0194(15) 0.040(2) -0.0053(14) -0.0213(16) -0.0069(14)
O12 0.0293(17) 0.0267(16) 0.0263(17) -0.0037(13) -0.0111(14) -0.0046(14)
O13 0.038(2) 0.0222(16) 0.0234(16) -0.0042(13) -0.0145(15) 0.0013(14)
O14 0.0338(17) 0.0178(14) 0.0184(14) -0.0024(11) -0.0092(13) -0.0031(13)
O15 0.0343(19) 0.0262(17) 0.0250(16) -0.0034(13) -0.0077(14) -0.0002(15)
O16 0.0296(17) 0.0185(15) 0.0336(18) -0.0049(13) -0.0116(14) -0.0046(13)
O17 0.041(2) 0.0286(18) 0.0262(17) -0.0051(14) -0.0116(15) -0.0084(16)
O18 0.041(2) 0.0227(16) 0.0300(18) -0.0027(14) -0.0195(16) -0.0061(15)
O19 0.041(2) 0.0220(16) 0.0239(16) -0.0014(13) -0.0115(14) -0.0079(14)
O20 0.045(2) 0.0226(16) 0.0264(17) -0.0092(14) -0.0121(16) -0.0035(15)
O21 0.042(2) 0.0246(17) 0.0330(19) -0.0059(15) -0.0137(16) -0.0081(15)
O22 0.042(2) 0.0323(19) 0.0262(17) -0.0069(15) -0.0146(16) -0.0071(17)
O23 0.046(2) 0.0218(17) 0.039(2) -0.0072(15) -0.0212(18) -0.0035(15)
O24 0.034(2) 0.039(2) 0.033(2) -0.0089(17) -0.0144(16) 0.0031(17)
O25 0.041(2) 0.0238(17) 0.0247(17) -0.0028(13) -0.0051(15) -0.0003(15)
O26 0.039(2) 0.034(2) 0.0320(19) -0.0009(16) -0.0092(16) -0.0077(17)
O27 0.048(3) 0.0232(18) 0.054(3) 0.0032(17) -0.011(2) -0.0113(18)
O28 0.088(4) 0.041(3) 0.024(2) -0.0049(18) -0.009(2) 0.017(3)
O29 0.0273(16) 0.0193(14) 0.0231(15) -0.0007(12) -0.0095(12) -0.0071(12)
O30 0.0285(17) 0.0239(16) 0.0278(16) -0.0045(13) -0.0099(14) -0.0077(14)
O31 0.0235(16) 0.0196(15) 0.0251(15) 0.0008(12) -0.0101(12) -0.0042(12)
O32 0.0233(16) 0.0252(16) 0.0237(16) -0.0008(13) -0.0092(13) -0.0040(13)
O33 0.0226(15) 0.0213(15) 0.0221(15) -0.0006(12) -0.0088(12) -0.0037(12)
O34 0.0255(16) 0.0211(15) 0.0262(16) -0.0044(12) -0.0101(13) -0.0065(13)
O35 0.0251(16) 0.0239(16) 0.0298(17) 0.0040(13) -0.0126(13) -0.0080(13)
O36 0.0343(18) 0.0261(17) 0.0271(17) -0.0037(14) -0.0071(14) -0.0098(14)
O37 0.0293(17) 0.0219(15) 0.0237(16) 0.0003(12) -0.0089(13) -0.0073(13)
O38 0.038(2) 0.0216(16) 0.0313(18) -0.0007(13) -0.0170(15) -0.0114(14)
O39 0.0274(17) 0.0217(16) 0.0351(18) 0.0051(13) -0.0127(14) -0.0045(13)
O40 0.0293(18) 0.0244(17) 0.0344(19) -0.0065(14) -0.0141(15) -0.0031(14)
O41 0.0279(17) 0.0255(17) 0.0267(17) -0.0043(13) -0.0089(13) -0.0029(13)
O42 0.0246(17) 0.0267(17) 0.0341(18) -0.0013(14) -0.0094(14) -0.0041(14)
O43 0.038(2) 0.036(2) 0.0341(19) -0.0001(16) -0.0207(16) -0.0145(17)
O44 0.0274(17) 0.0260(17) 0.0371(19) -0.0045(14) -0.0119(15) -0.0059(14)
O45 0.0257(18) 0.0323(19) 0.044(2) 0.0003(16) -0.0148(16) -0.0102(15)
O46 0.0280(19) 0.0254(17) 0.043(2) 0.0051(15) -0.0096(16) -0.0020(14)
O47 0.037(2) 0.0262(17) 0.040(2) 0.0076(15) -0.0159(17) -0.0092(15)
O48 0.071(3) 0.030(2) 0.0281(19) 0.0021(16) -0.024(2) -0.010(2)
O49 0.041(2) 0.036(2) 0.063(3) -0.020(2) -0.033(2) 0.0034(18)
O50 0.040(2) 0.029(2) 0.050(3) 0.0020(18) -0.014(2) 0.0011(17)
O51 0.028(2) 0.079(4) 0.046(3) 0.020(3) -0.0150(19) -0.001(2)
O52 0.040(2) 0.053(3) 0.070(3) 0.012(2) -0.022(2) -0.020(2)
O53 0.045(3) 0.092(4) 0.055(3) -0.046(3) -0.024(2) 0.021(3)
O54 0.059(3) 0.027(2) 0.059(3) 0.012(2) -0.009(2) -0.008(2)
O55 0.127(6) 0.080(4) 0.083(4) -0.003(3) -0.044(4) -0.054(4)
O56A 0.095(6) 0.033(3) 0.062(5) 0.003(3) -0.055(4) -0.023(4)
O56B 0.095(6) 0.033(3) 0.062(5) 0.003(3) -0.055(4) -0.023(4)
O58 0.077(4) 0.038(2) 0.063(3) -0.008(2) -0.045(3) -0.007(2)
O59 0.062(4) 0.080(4) 0.078(4) -0.028(3) -0.021(3) -0.009(3)
O60 0.063(3) 0.031(2) 0.032(2) -0.0038(17) -0.019(2) -0.004(2)
O61 0.076(4) 0.060(3) 0.037(2) 0.000(2) -0.021(2) -0.030(3)
O62 0.055(3) 0.052(3) 0.046(3) -0.005(2) -0.016(2) -0.001(2)
O63 0.037(2) 0.0272(18) 0.037(2) -0.0030(15) -0.0188(17) -0.0062(16)
O64 0.046(2) 0.0284(18) 0.0290(18) -0.0032(15) -0.0209(17) -0.0086(17)
O65 0.039(2) 0.0295(19) 0.033(2) -0.0088(16) -0.0081(17) -0.0104(17)
O66 0.056(3) 0.0275(19) 0.034(2) -0.0074(16) -0.0243(19) -0.0066(18)
O67 0.032(2) 0.0262(19) 0.066(3) -0.0093(19) -0.019(2) -0.0045(16)
O68 0.045(3) 0.050(3) 0.053(3) -0.012(2) -0.019(2) -0.006(2)
O69 0.053(3) 0.040(2) 0.051(3) -0.014(2) -0.017(2) 0.000(2)
O70 0.038(2) 0.057(3) 0.053(3) -0.029(2) -0.017(2) 0.003(2)
O71 0.065(4) 0.060(3) 0.078(4) -0.033(3) -0.011(3) -0.024(3)
O72 0.122(6) 0.061(4) 0.050(3) -0.011(3) -0.046(4) 0.005(4)
O73 0.050(3) 0.081(4) 0.091(5) -0.019(4) -0.030(3) -0.026(3)
O74 0.078(4) 0.087(5) 0.084(5) -0.026(4) -0.020(4) -0.042(4)
O75 0.093(5) 0.055(3) 0.107(5) -0.006(3) -0.061(4) -0.027(3)
O76 0.115(6) 0.092(6) 0.098(6) -0.010(4) -0.053(5) -0.039(5)
O77 0.121(7) 0.056(4) 0.118(7) -0.038(4) -0.006(5) -0.012(4)
O78 0.090(6) 0.098(6) 0.100(6) -0.006(5) -0.019(5) -0.019(5)
O79 0.085(5) 0.092(5) 0.066(4) -0.004(4) 0.003(3) -0.021(4)
O80 0.088(6) 0.111(7) 0.147(8) -0.054(6) -0.063(6) -0.005(5)
O81 0.106(6) 0.089(5) 0.111(6) -0.017(5) -0.038(5) -0.010(4)
O82A 0.070(7) 0.052(5) 0.072(5) -0.003(4) -0.027(4) -0.004(4)
O82B 0.070(7) 0.052(5) 0.072(5) -0.003(4) -0.027(4) -0.004(4)
O83 0.040(5) 0.051(5) 0.046(5) 0.012(4) 0.004(4) -0.001(4)
O84 0.131(9) 0.132(9) 0.193(12) -0.062(8) -0.084(9) 0.001(7)
O85 0.123(8) 0.219(13) 0.069(6) -0.001(7) -0.009(5) -0.043(9)
O86A 0.080(12) 0.094(6) 0.127(15) -0.030(10) -0.047(10) -0.011(9)
O86B 0.080(12) 0.094(6) 0.127(15) -0.030(10) -0.047(10) -0.011(9)
O87 0.168(10) 0.144(9) 0.189(11) -0.013(8) -0.106(9) -0.076(8)
O88A 0.075(7) 0.072(6) 0.086(7) -0.015(5) -0.016(6) 0.004(5)
O88B 0.075(7) 0.072(6) 0.086(7) -0.015(5) -0.016(6) 0.004(5)
O89 0.122(7) 0.100(6) 0.124(7) -0.020(5) -0.048(5) 0.030(5)
O90A 0.043(6) 0.107(9) 0.058(7) 0.012(6) -0.026(5) -0.022(6)
O90B 0.068(8) 0.128(10) 0.065(8) 0.000(7) -0.029(6) -0.040(7)
O91 0.230(15) 0.215(14) 0.135(10) 0.041(9) -0.110(10) -0.110(12)
O92 0.36(2) 0.222(15) 0.158(11) -0.025(10) -0.162(14) -0.137(15)
O93 0.091(10) 0.080(10) 0.083(10) -0.024(8) -0.028(8) -0.019(8)
O94 0.195(13) 0.226(15) 0.133(10) 0.015(10) -0.048(9) -0.128(12)
O95 0.43(3) 0.230(16) 0.106(9) 0.048(9) -0.151(14) -0.176(18)
O96 0.166(18) 0.134(15) 0.144(16) 0.001(12) -0.119(15) -0.067(14)
O97 0.123(16) 0.076(11) 0.17(2) 0.049(12) 0.019(14) 0.031(11)
C1 0.036(2) 0.020(2) 0.024(2) -0.0042(17) -0.0133(19) -0.0017(18)
C2 0.028(2) 0.021(2) 0.025(2) -0.0029(16) -0.0117(17) -0.0083(17)
C3 0.029(2) 0.0197(19) 0.0191(18) -0.0049(15) -0.0096(16) -0.0013(16)
C4 0.034(3) 0.023(2) 0.030(2) -0.0083(17) -0.0157(19) -0.0044(19)
C5 0.027(2) 0.0181(18) 0.026(2) -0.0035(15) -0.0130(16) -0.0061(15)
C6 0.040(3) 0.016(2) 0.026(2) -0.0035(16) -0.0139(18) -0.0045(18)
C7 0.032(2) 0.0200(19) 0.0203(19) -0.0047(15) -0.0104(16) -0.0049(17)
C8 0.033(2) 0.0164(18) 0.0219(19) -0.0033(15) -0.0121(17) -0.0052(16)
C9 0.042(3) 0.019(2) 0.020(2) -0.0035(16) -0.0112(19) -0.0053(19)
C10 0.032(2) 0.025(2) 0.024(2) -0.0069(18) -0.0120(18) -0.0018(18)
C11 0.037(2) 0.0196(19) 0.0184(19) -0.0040(15) -0.0092(17) -0.0045(17)
C12 0.028(2) 0.0208(19) 0.028(2) -0.0051(16) -0.0129(18) -0.0055(17)
C13 0.042(3) 0.020(2) 0.024(2) -0.0034(17) -0.0145(19) -0.0068(18)
C14 0.044(3) 0.019(2) 0.029(2) -0.0057(17) -0.013(2) -0.0091(19)
C15 0.039(2) 0.023(2) 0.025(2) -0.0055(17) -0.0106(18) -0.0063(18)
C16 0.039(3) 0.029(2) 0.024(2) -0.0059(18) -0.0142(19) -0.002(2)
C17 0.038(3) 0.024(2) 0.032(3) -0.0053(18) -0.012(2) -0.0082(19)
C18 0.032(2) 0.024(2) 0.030(2) -0.0050(18) -0.0113(18) -0.0036(18)
C19 0.0220(19) 0.0188(19) 0.0242(19) -0.0029(15) -0.0107(15) -0.0040(15)
C20 0.030(2) 0.022(2) 0.024(2) -0.0010(16) -0.0134(17) -0.0086(17)
C21 0.024(2) 0.0195(19) 0.0223(19) -0.0018(15) -0.0117(16) -0.0014(15)
C22 0.032(2) 0.0202(19) 0.0210(19) -0.0032(15) -0.0106(16) -0.0063(16)
C23 0.024(2) 0.026(2) 0.034(2) -0.0096(19) -0.0125(18) -0.0022(18)
C24 0.027(2) 0.039(3) 0.025(2) -0.0002(19) -0.0124(18) -0.012(2)
C25 0.022(2) 0.024(2) 0.025(2) -0.0011(16) -0.0095(17) -0.0071(17)
C26 0.028(2) 0.020(2) 0.034(2) -0.0019(17) -0.0143(19) -0.0056(17)
C27 0.056(3) 0.022(2) 0.025(2) -0.0036(18) -0.016(2) -0.008(2)
C28 0.026(2) 0.023(2) 0.040(3) 0.0042(18) -0.0098(19) -0.0024(18)
C29 0.030(2) 0.040(3) 0.023(2) -0.0010(19) -0.0109(18) -0.004(2)
C30 0.029(2) 0.028(2) 0.041(3) -0.015(2) -0.013(2) -0.0012(19)
C31 0.034(3) 0.023(2) 0.049(3) 0.003(2) -0.012(2) -0.004(2)
C32 0.026(2) 0.028(2) 0.044(3) 0.0039(19) -0.013(2) -0.0037(19)
C33 0.033(3) 0.026(2) 0.047(3) 0.006(2) -0.011(2) -0.009(2)
C34 0.034(3) 0.039(3) 0.045(3) 0.010(2) -0.017(2) -0.009(2)
C35 0.112(6) 0.030(3) 0.042(3) 0.002(2) -0.049(4) -0.025(3)
C36 0.048(3) 0.053(4) 0.063(4) 0.013(3) -0.031(3) -0.023(3)
N1 0.030(2) 0.0184(17) 0.0221(18) -0.0045(14) -0.0082(15) -0.0064(15)
C37 0.032(2) 0.021(2) 0.022(2) -0.0045(17) -0.0108(18) -0.0070(18)
C38 0.028(2) 0.022(2) 0.024(2) -0.0046(17) -0.0105(18) -0.0058(18)
N2 0.0205(18) 0.0184(17) 0.0272(19) -0.0035(14) -0.0098(15) -0.0061(14)
C39 0.028(2) 0.020(2) 0.026(2) -0.0015(17) -0.0125(18) -0.0078(17)
C40 0.028(2) 0.021(2) 0.024(2) -0.0057(17) -0.0084(18) -0.0069(17)
N3 0.026(2) 0.024(2) 0.039(2) -0.0065(17) -0.0145(18) -0.0023(16)
N4 0.027(2) 0.0231(19) 0.032(2) -0.0060(16) -0.0080(17) -0.0035(16)
C41 0.029(2) 0.027(2) 0.042(3) -0.007(2) -0.017(2) -0.0039(19)
C42 0.032(2) 0.026(2) 0.040(3) -0.008(2) -0.016(2) -0.0076(19)
C43 0.029(2) 0.028(2) 0.041(3) -0.008(2) -0.017(2) -0.004(2)
C44 0.029(2) 0.029(2) 0.048(3) -0.013(2) -0.018(2) -0.0039(19)
N5 0.050(3) 0.024(2) 0.030(2) -0.0027(17) -0.022(2) -0.0049(19)
N6 0.041(2) 0.0217(19) 0.029(2) -0.0043(16) -0.0192(18) -0.0041(17)
C45 0.035(3) 0.025(2) 0.031(2) -0.0048(18) -0.017(2) -0.007(2)
C46 0.041(3) 0.024(2) 0.033(2) -0.0043(19) -0.016(2) -0.003(2)
C47 0.047(3) 0.024(2) 0.044(3) -0.004(2) -0.027(2) -0.008(2)
C48 0.059(4) 0.027(2) 0.045(3) -0.008(2) -0.033(3) -0.008(2)
N7 0.048(3) 0.0222(19) 0.026(2) -0.0075(16) -0.0156(19) -0.0080(18)
C59 0.050(3) 0.023(2) 0.030(2) -0.0071(19) -0.022(2) -0.005(2)
C60 0.050(3) 0.026(2) 0.028(2) -0.0075(19) -0.020(2) -0.007(2)
N8 0.072(4) 0.032(2) 0.053(3) -0.003(2) -0.044(3) -0.013(2)
C61 0.078(5) 0.032(3) 0.058(4) -0.008(3) -0.042(4) -0.007(3)
C62 0.076(5) 0.039(3) 0.055(4) -0.002(3) -0.036(4) -0.020(3)
N9 0.044(3) 0.036(2) 0.029(2) 0.0051(18) -0.022(2) -0.013(2)
N10 0.081(4) 0.052(3) 0.041(3) 0.019(2) -0.041(3) -0.038(3)
C63 0.043(3) 0.039(3) 0.030(2) 0.002(2) -0.018(2) -0.016(2)
C64 0.047(3) 0.044(3) 0.029(3) 0.003(2) -0.019(2) -0.017(3)
C65 0.082(5) 0.047(3) 0.042(3) 0.009(3) -0.040(3) -0.033(3)
C66 0.112(7) 0.045(3) 0.052(4) 0.016(3) -0.056(4) -0.040(4)
N11 0.268(12) 0.049(4) 0.122(7) 0.041(4) -0.162(8) -0.078(6)
N12 0.313(19) 0.40(3) 0.31(2) -0.183(19) -0.214(17) 0.011(17)
C67 0.293(14) 0.115(11) 0.198(14) -0.007(10) -0.196(12) -0.033(10)
C68 0.293(14) 0.100(10) 0.168(11) 0.017(8) -0.166(10) -0.067(9)
C69 0.285(17) 0.31(3) 0.30(2) -0.16(2) -0.193(16) -0.025(15)
C70 0.249(17) 0.28(2) 0.27(2) -0.125(18) -0.155(15) -0.064(14)

loop_
_atom_type_symbol
_atom_type_description
_atom_type_scat_dispersion_real
_atom_type_scat_dispersion_imag
_atom_type_scat_source
C C 0.0033 0.0016 'International Tables Vol C Tables 4.2.6.8 and 6.1.1.4'
H H 0 0 'International Tables Vol C Tables 4.2.6.8 and 6.1.1.4'
N N 0.0061 0.0033 'International Tables Vol C Tables 4.2.6.8 and 6.1.1.4'
O O 0.0106 0.006 'International Tables Vol C Tables 4.2.6.8 and 6.1.1.4'
Na Na 0.0362 0.0249 'International Tables Vol C Tables 4.2.6.8 and 6.1.1.4'
U U -9.6767 9.6646 'International Tables Vol C Tables 4.2.6.8 and 6.1.1.4'

loop_
_geom_angle_atom_site_label_1
_geom_angle_atom_site_label_2
_geom_angle_atom_site_label_3
_geom_angle
_geom_angle_site_symmetry_1
_geom_angle_site_symmetry_3
O5 U1 O10 175.57(16) . .
O5 U1 O2 91.64(14) . .
O10 U1 O2 92.74(15) . .
O5 U1 O12 85.96(14) . .
O10 U1 O12 90.11(16) . .
O2 U1 O12 143.85(12) . .
O5 U1 O1 87.76(14) . .
O10 U1 O1 93.26(14) . .
O2 U1 O1 68.04(12) . .
O12 U1 O1 75.83(12) . .
O5 U1 O3 87.72(14) . .
O10 U1 O3 89.74(14) . .
O2 U1 O3 133.51(12) . .
O12 U1 O3 82.49(12) . .
O1 U1 O3 158.11(12) . .
O5 U1 O14 88.80(14) . .
O10 U1 O14 93.50(15) . .
O2 U1 O14 67.43(12) . .
O12 U1 O14 148.32(12) . .
O1 U1 O14 135.19(11) . .
O3 U1 O14 66.08(11) . .
O5 U1 U2 81.50(11) . .
O10 U1 U2 101.94(11) . .
O2 U1 U2 31.79(8) . .
O12 U1 U2 112.68(9) . .
O1 U1 U2 38.04(8) . .
O3 U1 U2 160.51(9) . .
O14 U1 U2 97.33(8) . .
O5 U1 U3 80.70(11) . .
O10 U1 U3 103.42(12) . .
O2 U1 U3 31.97(9) . .
O12 U1 U3 165.39(9) . .
O1 U1 U3 97.61(8) . .
O3 U1 U3 102.77(8) . .
O14 U1 U3 37.91(8) . .
U2 U1 U3 59.576(5) . .
O5 U1 Na2 23.75(11) . .
O10 U1 Na2 160.56(12) . .
O2 U1 Na2 67.93(9) . .
O12 U1 Na2 104.28(10) . .
O1 U1 Na2 78.04(9) . .
O3 U1 Na2 104.85(9) . .
O14 U1 Na2 81.17(9) . .
U2 U1 Na2 60.66(3) . .
U3 U1 Na2 61.30(3) . .
O9 U2 O4 175.05(15) . .
O9 U2 O2 93.67(14) . .
O4 U2 O2 91.28(14) . .
O9 U2 O19 90.07(15) . .
O4 U2 O19 85.94(14) . .
O2 U2 O19 142.96(13) . .
O9 U2 O8 89.33(15) . .
O4 U2 O8 87.33(14) . .
O2 U2 O8 133.13(12) . .
O19 U2 O8 83.69(12) . .
O9 U2 O6 92.80(15) . .
O4 U2 O6 89.04(14) . .
O2 U2 O6 67.59(12) . .
O19 U2 O6 75.43(12) . .
O8 U2 O6 159.01(12) . .
O9 U2 O1 92.27(15) . .
O4 U2 O1 89.66(14) . .
O2 U2 O1 67.69(12) . .
O19 U2 O1 149.01(12) . .
O8 U2 O1 65.45(11) . .
O6 U2 O1 135.22(11) . .
O9 U2 U3 105.03(11) . .
O4 U2 U3 79.20(11) . .
O2 U2 U3 32.45(9) . .
O19 U2 U3 111.43(10) . .
O8 U2 U3 158.69(8) . .
O6 U2 U3 38.31(8) . .
O1 U2 U3 97.76(8) . .
O9 U2 U1 101.94(11) . .
O4 U2 U1 82.33(11) . .
O2 U2 U1 31.98(9) . .
O19 U2 U1 166.73(10) . .
O8 U2 U1 101.85(8) . .
O6 U2 U1 98.13(8) . .
O1 U2 U1 37.51(8) . .
U3 U2 U1 60.262(5) . .
O9 U2 Na2 161.81(11) . .
O4 U2 Na2 23.09(11) . .
O2 U2 Na2 68.44(9) . .
O19 U2 Na2 106.12(10) . .
O8 U2 Na2 100.45(9) . .
O6 U2 Na2 83.58(9) . .
O1 U2 Na2 78.19(9) . .
U3 U2 Na2 61.72(3) . .
U1 U2 Na2 61.21(3) . .
O20 U3 O7 175.64(18) . .
O20 U3 O2 93.63(16) . .
O7 U3 O2 90.71(15) . .
O20 U3 O15 91.32(16) . .
O7 U3 O15 85.42(15) . .
O2 U3 O15 143.60(12) . .
O20 U3 O6 90.77(15) . .
O7 U3 O6 90.52(14) . .
O2 U3 O6 67.40(12) . .
O15 U3 O6 148.61(13) . .
O20 U3 O25 86.79(17) . .
O7 U3 O25 89.94(16) . .
O2 U3 O25 133.23(13) . .
O15 U3 O25 83.03(13) . .
O6 U3 O25 65.83(13) . .
O20 U3 O14 91.66(15) . .
O7 U3 O14 90.38(14) . .
O2 U3 O14 67.52(12) . .
O15 U3 O14 76.31(12) . .
O6 U3 O14 134.93(12) . .
O25 U3 O14 159.24(13) . .
O20 U3 U2 103.84(13) . .
O7 U3 U2 79.68(12) . .
O2 U3 U2 32.30(8) . .
O15 U3 U2 164.05(10) . .
O6 U3 U2 38.26(9) . .
O25 U3 U2 102.49(9) . .
O14 U3 U2 97.98(8) . .
O20 U3 U1 103.00(13) . .
O7 U3 U1 80.94(12) . .
O2 U3 U1 32.00(8) . .
O15 U3 U1 112.00(9) . .
O6 U3 U1 97.99(9) . .
O25 U3 U1 161.49(9) . .
O14 U3 U1 37.97(8) . .
U2 U3 U1 60.162(5) . .
O20 U3 Na2 161.16(14) . .
O7 U3 Na2 23.19(12) . .
O2 U3 Na2 67.54(9) . .
O15 U3 Na2 103.48(10) . .
O6 U3 Na2 82.68(9) . .
O25 U3 Na2 106.29(11) . .
O14 U3 Na2 80.81(9) . .
U2 U3 Na2 60.68(3) . .
U1 U3 Na2 60.82(3) . .
O38 U4 O34 176.35(16) . .
O38 U4 O35 90.45(15) . .
O34 U4 O35 93.08(15) . .
O38 U4 O41 89.24(16) . .
O34 U4 O41 87.35(15) . .
O35 U4 O41 143.99(13) . .
O38 U4 O33 90.16(14) . .
O34 U4 O33 88.07(14) . .
O35 U4 O33 134.03(12) . .
O41 U4 O33 81.98(12) . .
O38 U4 O31 92.87(15) . .
O34 U4 O31 89.32(14) . .
O35 U4 O31 68.22(12) . .
O41 U4 O31 147.75(12) . .
O33 U4 O31 65.85(11) . .
O38 U4 O29 92.42(14) . .
O34 U4 O29 88.05(14) . .
O35 U4 O29 67.68(12) . .
O41 U4 O29 76.36(12) . .
O33 U4 O29 158.14(12) . .
O31 U4 O29 135.59(12) . .
O38 U4 U6 102.78(13) . .
O34 U4 U6 80.73(11) . .
O35 U4 U6 33.21(10) . .
O41 U4 U6 167.03(9) . .
O33 U4 U6 102.56(8) . .
O31 U4 U6 38.01(8) . .
O29 U4 U6 98.02(8) . .
O38 U4 U5 103.11(11) . .
O34 U4 U5 79.47(11) . .
O35 U4 U5 32.73(9) . .
O41 U4 U5 113.06(9) . .
O33 U4 U5 159.70(8) . .
O31 U4 U5 97.78(8) . .
O29 U4 U5 38.32(8) . .
U6 U4 U5 59.848(5) . .
O38 U4 Na2 161.29(12) . .
O34 U4 Na2 22.28(11) . .
O35 U4 Na2 70.84(10) . .
O41 U4 Na2 106.06(10) . .
O33 U4 Na2 102.38(9) . .
O31 U4 Na2 79.99(9) . .
O29 U4 Na2 81.13(9) . .
U6 U4 Na2 61.22(3) . .
U5 U4 Na2 61.31(3) . .
O30 U5 O43 175.51(17) . .
O30 U5 O35 91.91(15) . .
O43 U5 O35 92.55(16) . .
O30 U5 O37 86.53(15) . .
O43 U5 O37 90.77(16) . .
O35 U5 O37 133.30(13) . .
O30 U5 O47 87.20(16) . .
O43 U5 O47 88.87(17) . .
O35 U5 O47 144.57(14) . .
O37 U5 O47 82.03(13) . .
O30 U5 O39 88.33(15) . .
O43 U5 O39 92.87(17) . .
O35 U5 O39 67.94(13) . .
O37 U5 O39 158.26(12) . .
O47 U5 O39 76.63(13) . .
O30 U5 O29 90.01(14) . .
O43 U5 O29 92.17(16) . .
O35 U5 O29 67.36(12) . .
O37 U5 O29 65.97(11) . .
O47 U5 O29 148.00(13) . .
O39 U5 O29 135.18(12) . .
O30 U5 U6 78.30(11) . .
O43 U5 U6 105.28(13) . .
O35 U5 U6 33.07(10) . .
O37 U5 U6 157.73(9) . .
O47 U5 U6 113.04(11) . .
O39 U5 U6 38.55(9) . .
O29 U5 U6 97.52(8) . .
O30 U5 U4 79.81(11) . .
O43 U5 U4 104.28(13) . .
O35 U5 U4 32.79(9) . .
O37 U5 U4 101.81(8) . .
O47 U5 U4 166.15(11) . .
O39 U5 U4 98.04(8) . .
O29 U5 U4 37.93(8) . .
U6 U5 U4 59.734(5) . .
O30 U5 Na2 20.89(12) . .
O43 U5 Na2 163.59(13) . .
O35 U5 Na2 71.05(10) . .
O37 U5 Na2 99.96(9) . .
O47 U5 Na2 104.80(12) . .
O39 U5 Na2 81.77(10) . .
O29 U5 Na2 81.08(9) . .
U6 U5 Na2 61.27(3) . .
U4 U5 Na2 61.53(3) . .
O44 U6 O45 175.73(19) . .
O44 U6 O35 92.22(16) . .
O45 U6 O35 92.00(17) . .
O44 U6 O42 86.37(16) . .
O45 U6 O42 89.82(17) . .
O35 U6 O42 143.66(13) . .
O44 U6 O46 87.27(17) . .
O45 U6 O46 90.31(17) . .
O35 U6 O46 133.82(13) . .
O42 U6 O46 82.43(14) . .
O44 U6 O31 87.86(15) . .
O45 U6 O31 93.04(15) . .
O35 U6 O31 68.38(12) . .
O42 U6 O31 75.28(12) . .
O46 U6 O31 157.44(14) . .
O44 U6 O39 89.82(16) . .
O45 U6 O39 92.43(16) . .
O35 U6 O39 67.72(13) . .
O42 U6 O39 148.46(13) . .
O46 U6 O39 66.11(14) . .
O31 U6 O39 135.90(12) . .
O44 U6 U4 79.32(12) . .
O45 U6 U4 103.92(13) . .
O35 U6 U4 33.34(9) . .
O42 U6 U4 111.55(9) . .
O46 U6 U4 159.70(10) . .
O31 U6 U4 38.05(8) . .
O39 U6 U4 98.41(9) . .
O44 U6 U5 79.35(13) . .
O45 U6 U5 104.63(14) . .
O35 U6 U5 33.14(9) . .
O42 U6 U5 164.64(10) . .
O46 U6 U5 102.33(10) . .
O31 U6 U5 98.39(8) . .
O39 U6 U5 38.24(9) . .
U4 U6 U5 60.418(5) . .
O44 U6 Na2 20.76(13) . .
O45 U6 Na2 163.45(14) . .
O35 U6 Na2 71.46(10) . .
O42 U6 Na2 103.12(10) . .
O46 U6 Na2 101.46(11) . .
O31 U6 Na2 80.57(9) . .
O39 U6 Na2 81.97(10) . .
U4 U6 Na2 61.91(3) . .
U5 U6 Na2 61.73(3) . .
O36 Na1 O61 91.33(19) . .
O36 Na1 O82A 94.8(5) . .
O61 Na1 O82A 88.2(4) . .
O36 Na1 O13 85.87(15) . 2_565
O61 Na1 O13 87.35(19) . 2_565
O82A Na1 O13 175.5(4) . 2_565
O36 Na1 O82B 92.2(5) . .
O61 Na1 O82B 103.8(4) . .
O82A Na1 O82B 15.8(5) . .
O13 Na1 O82B 168.7(4) 2_565 .
O36 Na1 O62 173.94(19) . .
O61 Na1 O62 89.2(2) . .
O82A Na1 O62 79.2(5) . .
O13 Na1 O62 100.19(17) 2_565 .
O82B Na1 O62 81.8(5) . .
O36 Na1 O60 78.50(17) . .
O61 Na1 O60 165.3(2) . .
O82A Na1 O60 103.2(4) . .
O13 Na1 O60 81.36(16) 2_565 .
O82B Na1 O60 87.4(4) . .
O62 Na1 O60 102.1(2) . .
O4 Na2 O44 113.92(15) . .
O4 Na2 O30 158.09(16) . .
O44 Na2 O30 81.38(15) . .
O4 Na2 O5 88.33(14) . .
O44 Na2 O5 152.66(15) . .
O30 Na2 O5 82.45(13) . .
O4 Na2 O7 82.37(14) . .
O44 Na2 O7 82.39(15) . .
O30 Na2 O7 116.39(15) . .
O5 Na2 O7 85.27(14) . .
O4 Na2 O34 83.81(13) . .
O44 Na2 O34 82.99(14) . .
O30 Na2 O34 82.63(13) . .
O5 Na2 O34 116.54(14) . .
O7 Na2 O34 153.76(15) . .
O4 Na2 U2 17.63(8) . .
O44 Na2 U2 124.35(12) . .
O30 Na2 U2 154.28(11) . .
O5 Na2 U2 73.75(10) . .
O7 Na2 U2 71.82(10) . .
O34 Na2 U2 99.18(10) . .
O4 Na2 U1 74.25(10) . .
O44 Na2 U1 152.91(12) . .
O30 Na2 U1 99.49(10) . .
O5 Na2 U1 17.84(8) . .
O7 Na2 U1 72.93(10) . .
O34 Na2 U1 124.07(11) . .
U2 Na2 U1 58.13(3) . .
O4 Na2 U3 70.95(9) . .
O44 Na2 U3 99.02(11) . .
O30 Na2 U3 124.07(11) . .
O5 Na2 U3 72.42(9) . .
O7 Na2 U3 17.38(10) . .
O34 Na2 U3 153.29(11) . .
U2 Na2 U3 57.61(3) . .
U1 Na2 U3 57.88(3) . .
O4 Na2 U6 121.45(11) . .
O44 Na2 U6 15.81(10) . .
O30 Na2 U6 69.79(10) . .
O5 Na2 U6 150.21(11) . .
O7 Na2 U6 97.26(11) . .
O34 Na2 U6 71.41(10) . .
U2 Na2 U6 135.29(5) . .
U1 Na2 U6 160.98(6) . .
U3 Na2 U6 114.26(5) . .
O4 Na2 U5 153.64(11) . .
O44 Na2 U5 70.42(11) . .
O30 Na2 U5 15.70(9) . .
O5 Na2 U5 96.99(10) . .
O7 Na2 U5 123.70(11) . .
O34 Na2 U5 70.68(9) . .
U2 Na2 U5 161.95(6) . .
U1 Na2 U5 114.45(5) . .
U3 Na2 U5 135.25(5) . .
U6 Na2 U5 57.00(3) . .
O4 Na2 U4 98.69(10) . .
O44 Na2 U4 70.13(11) . .
O30 Na2 U4 70.89(10) . .
O5 Na2 U4 124.21(11) . .
O7 Na2 U4 150.47(12) . .
O34 Na2 U4 16.63(9) . .
U2 Na2 U4 114.93(5) . .
U1 Na2 U4 136.00(5) . .
U3 Na2 U4 161.08(6) . .
U6 Na2 U4 56.86(3) . .
U5 Na2 U4 57.15(3) . .
O16 Na3 O58 88.31(18) . .
O16 Na3 O32 87.46(15) . 2_556
O58 Na3 O32 86.76(18) . 2_556
O16 Na3 O79 93.7(2) . .
O58 Na3 O79 96.7(3) . .
O32 Na3 O79 176.4(3) 2_556 .
O16 Na3 O59 171.7(2) . .
O58 Na3 O59 90.2(2) . .
O32 Na3 O59 100.6(2) 2_556 .
O79 Na3 O59 78.3(3) . .
O16 Na3 O63 82.03(15) . .
O58 Na3 O63 166.1(2) . .
O32 Na3 O63 82.90(15) 2_556 .
O79 Na3 O63 93.9(3) . .
O59 Na3 O63 100.8(2) . .
O86A Na4 O81 90.4(9) . .
O86A Na4 O86B 14.8(9) . .
O81 Na4 O86B 90.7(9) . .
O86A Na4 O26 88.1(6) . 2_566
O81 Na4 O26 97.8(3) . 2_566
O86B Na4 O26 102.7(6) . 2_566
O86A Na4 O50 92.8(9) . 1_655
O81 Na4 O50 176.7(3) . 1_655
O86B Na4 O50 92.6(9) . 1_655
O26 Na4 O50 81.5(2) 2_566 1_655
O86A Na4 O68 169.3(7) . .
O81 Na4 O68 93.2(3) . .
O86B Na4 O68 173.9(7) . .
O26 Na4 O68 81.4(2) 2_566 .
O50 Na4 O68 83.5(2) 1_655 .
O86A Na4 O89 87.0(7) . .
O81 Na4 O89 81.1(3) . .
O86B Na4 O89 72.4(7) . .
O26 Na4 O89 174.9(3) 2_566 .
O50 Na4 O89 100.0(2) 1_655 .
O68 Na4 O89 103.6(3) . .
C8 O1 U1 128.9(3) . .
C8 O1 U2 124.2(3) . .
U1 O1 U2 104.45(13) . .
U2 O2 U3 115.25(15) . .
U2 O2 U1 116.24(15) . .
U3 O2 U1 116.03(14) . .
C7 O3 U1 123.9(3) . .
U2 O4 Na2 139.29(18) . .
U1 O5 Na2 138.41(18) . .
C11 O6 U2 129.5(3) . .
C11 O6 U3 123.7(3) . .
U2 O6 U3 103.43(13) . .
U3 O7 Na2 139.4(2) . .
C5 O8 U2 124.6(3) . .
C16 O12 U1 131.7(4) . .
C7 O13 Na1 144.0(3) . 2_565
C3 O14 U3 128.6(3) . .
C3 O14 U1 122.9(3) . .
U3 O14 U1 104.12(12) . .
C18 O15 U3 131.8(3) . .
C5 O16 Na3 155.9(4) . .
C14 O19 U2 132.1(3) . .
C15 O25 U3 124.2(4) . .
C15 O26 Na4 162.8(4) . 2_566
C20 O29 U4 128.4(3) . .
C20 O29 U5 123.2(3) . .
U4 O29 U5 103.75(13) . .
U5 O30 Na2 143.40(19) . .
C21 O31 U6 128.6(3) . .
C21 O31 U4 124.0(3) . .
U6 O31 U4 103.95(12) . .
C19 O32 Na3 146.6(3) . 2_556
C19 O33 U4 124.1(3) . .
U4 O34 Na2 141.09(19) . .
U6 O35 U5 113.79(16) . .
U6 O35 U4 113.45(15) . .
U5 O35 U4 114.49(15) . .
C22 O36 Na1 159.7(4) . .
C22 O37 U5 124.9(3) . .
C28 O39 U5 129.0(3) . .
C28 O39 U6 122.9(3) . .
U5 O39 U6 103.22(13) . .
C29 O41 U4 131.4(4) . .
C30 O42 U6 130.8(4) . .
U6 O44 Na2 143.4(2) . .
C32 O46 U6 123.9(4) . .
C33 O47 U5 132.2(4) . .
C32 O50 Na4 143.9(5) . 1_455
O56B O56A C35 59.1(9) . .
O56A O56B C35 74.6(10) . .
O82B O82A Na1 85(3) . .
O82A O82B Na1 80(3) . .
O86B O86A Na4 95(5) . .
O86A O86B Na4 70(5) . .
O88A O88B O83 128.7(12) . .
C6 C1 C3 111.2(4) . .
C12 C2 C8 109.7(4) . .
O14 C3 C1 109.2(4) . .
O14 C3 C10 110.1(4) . .
C1 C3 C10 111.6(4) . .
O14 C3 C7 108.8(4) . .
C1 C3 C7 110.5(4) . .
C10 C3 C7 106.6(4) . .
C16 C4 C8 113.8(4) . .
O16 C5 O8 123.4(4) . .
O16 C5 C8 120.2(4) . .
O8 C5 C8 116.4(4) . .
O17 C6 O22 124.3(5) . .
O17 C6 C1 117.1(5) . .
O22 C6 C1 118.6(5) . .
O13 C7 O3 123.3(4) . .
O13 C7 C3 119.2(4) . .
O3 C7 C3 117.4(4) . .
O1 C8 C2 110.6(4) . .
O1 C8 C4 110.6(4) . .
C2 C8 C4 111.2(4) . .
O1 C8 C5 108.7(4) . .
C2 C8 C5 109.1(4) . .
C4 C8 C5 106.5(4) . .
C13 C9 C11 113.2(4) . .
C18 C10 C3 112.5(4) . .
O6 C11 C17 110.8(4) . .
O6 C11 C15 109.6(4) . .
C17 C11 C15 106.4(4) . .
O6 C11 C9 109.5(4) . .
C17 C11 C9 110.1(4) . .
C15 C11 C9 110.5(4) . .
O18 C12 O11 124.3(5) . .
O18 C12 C2 117.4(4) . .
O11 C12 C2 118.2(4) . .
O21 C13 O23 123.5(5) . .
O21 C13 C9 119.0(5) . .
O23 C13 C9 117.5(5) . .
O27 C14 O19 122.1(5) . .
O27 C14 C17 118.3(5) . .
O19 C14 C17 119.7(5) . .
O26 C15 O25 122.7(5) . .
O26 C15 C11 120.6(5) . .
O25 C15 C11 116.6(5) . .
O28 C16 O12 122.5(5) . .
O28 C16 C4 118.5(5) . .
O12 C16 C4 119.0(5) . .
C14 C17 C11 116.0(5) . .
O24 C18 O15 122.0(5) . .
O24 C18 C10 118.9(5) . .
O15 C18 C10 119.0(5) . .
O32 C19 O33 122.7(4) . .
O32 C19 C21 119.5(4) . .
O33 C19 C21 117.8(4) . .
O29 C20 C27 110.2(4) . .
O29 C20 C22 109.2(4) . .
C27 C20 C22 110.9(4) . .
O29 C20 C24 110.2(4) . .
C27 C20 C24 110.5(4) . .
C22 C20 C24 105.7(4) . .
O31 C21 C25 109.9(4) . .
O31 C21 C19 108.0(4) . .
C25 C21 C19 110.7(4) . .
O31 C21 C23 110.6(4) . .
C25 C21 C23 111.3(4) . .
C19 C21 C23 106.3(4) . .
O36 C22 O37 123.0(4) . .
O36 C22 C20 120.6(5) . .
O37 C22 C20 116.3(4) . .
C30 C23 C21 114.5(4) . .
C29 C24 C20 114.9(5) . .
C26 C25 C21 112.0(4) . .
O40 C26 O49 123.6(5) . .
O40 C26 C25 117.6(5) . .
O49 C26 C25 118.8(5) . .
C35 C27 C20 112.3(5) . .
O39 C28 C34 110.1(5) . .
O39 C28 C32 108.7(4) . .
C34 C28 C32 111.5(5) . .
O39 C28 C31 109.2(4) . .
C34 C28 C31 111.7(5) . .
C32 C28 C31 105.4(5) . .
O51 C29 O41 122.8(5) . .
O51 C29 C24 119.0(5) . .
O41 C29 C24 118.3(5) . .
O53 C30 O42 121.4(5) . .
O53 C30 C23 118.9(5) . .
O42 C30 C23 119.7(5) . .
C33 C31 C28 113.1(6) . .
O50 C32 O46 122.5(6) . .
O50 C32 C28 119.8(5) . .
O46 C32 C28 117.8(5) . .
O54 C33 O47 123.7(6) . .
O54 C33 C31 118.1(6) . .
O47 C33 C31 118.1(5) . .
C28 C34 C36 112.4(5) . .
O56B C35 O48 122.8(7) . .
O56B C35 O56A 46.3(7) . .
O48 C35 O56A 120.9(8) . .
O56B C35 C27 111.5(7) . .
O48 C35 C27 116.8(6) . .
O56A C35 C27 119.3(6) . .
O55 C36 O52 127.3(8) . .
O55 C36 C34 116.9(8) . .
O52 C36 C34 115.8(8) . .
C37 N1 C38 111.6(4) . .
N1 C37 C38 110.3(4) . 2_565
N1 C38 C37 110.4(4) . 2_565
C40 N2 C39 111.4(4) 2_556 .
N2 C39 C40 110.5(4) . .
N2 C40 C39 110.5(4) 2_556 .
C41 N3 C44 109.6(4) . .
C42 N4 C43 112.2(4) . .
N3 C41 C42 110.8(5) . .
N4 C42 C41 109.6(4) . .
N4 C43 C44 111.1(5) . .
N3 C44 C43 109.2(4) . .
C46 N5 C48 110.2(4) . .
C47 N6 C45 112.1(4) . .
N6 C45 C46 110.2(4) . .
N5 C46 C45 111.1(5) . .
N6 C47 C48 111.1(5) . .
N5 C48 C47 109.2(5) . .
C60 N7 C59 110.5(4) . .
N7 C59 C60 109.6(4) . 2_566
N7 C60 C59 111.0(4) . 2_566
C62 N8 C61 109.4(5) . .
C62 C61 N8 110.6(6) 2_666 .
C61 C62 N8 109.8(6) 2_666 .
C63 N9 C65 110.4(5) . .
C64 N10 C66 112.0(5) . .
N9 C63 C64 111.3(5) . .
N10 C64 C63 111.3(5) . .
N9 C65 C66 109.0(5) . .
N10 C66 C65 110.8(7) . .
C68 N11 C67 118.6(11) . .
C70 N12 C69 114(2) . .
C69 C67 N11 120.6(16) . .
N11 C68 C70 103.0(15) . .
C67 C69 N12 101.4(19) . .
C68 C70 N12 112.4(18) . .

loop_
_geom_bond_atom_site_label_1
_geom_bond_atom_site_label_2
_geom_bond_distance
_geom_bond_site_symmetry_2
U1 O5 1.796(3) .
U1 O10 1.798(4) .
U1 O2 2.227(3) .
U1 O12 2.372(4) .
U1 O1 2.372(3) .
U1 O3 2.373(3) .
U1 O14 2.396(3) .
U1 U2 3.7724(3) .
U1 U3 3.7762(3) .
U1 Na2 3.893(2) .
U2 O9 1.795(3) .
U2 O4 1.798(3) .
U2 O2 2.215(3) .
U2 O19 2.374(4) .
U2 O8 2.380(3) .
U2 O6 2.388(4) .
U2 O1 2.401(3) .
U2 U3 3.7501(3) .
U2 Na2 3.872(2) .
U3 O20 1.796(4) .
U3 O7 1.796(4) .
U3 O2 2.225(4) .
U3 O15 2.378(4) .
U3 O6 2.390(3) .
U3 O25 2.391(4) .
U3 O14 2.392(3) .
U3 Na2 3.9109(19) .
U4 O38 1.799(4) .
U4 O34 1.799(3) .
U4 O35 2.246(3) .
U4 O41 2.354(4) .
U4 O33 2.375(3) .
U4 O31 2.380(3) .
U4 O29 2.388(3) .
U4 U6 3.7480(3) .
U4 U5 3.7738(3) .
U4 Na2 3.9488(19) .
U5 O30 1.789(4) .
U5 O43 1.807(4) .
U5 O35 2.242(3) .
U5 O37 2.355(4) .
U5 O47 2.365(4) .
U5 O39 2.386(4) .
U5 O29 2.409(3) .
U5 U6 3.7523(3) .
U5 Na2 3.941(2) .
U6 O44 1.794(4) .
U6 O45 1.800(4) .
U6 O35 2.238(4) .
U6 O42 2.341(4) .
U6 O46 2.367(4) .
U6 O31 2.378(3) .
U6 O39 2.402(4) .
U6 Na2 3.923(2) .
Na1 O36 2.296(4) .
Na1 O61 2.363(6) .
Na1 O82A 2.398(17) .
Na1 O13 2.401(4) 2_565
Na1 O82B 2.427(17) .
Na1 O62 2.480(6) .
Na1 O60 2.510(6) .
Na2 O4 2.328(4) .
Na2 O44 2.334(4) .
Na2 O30 2.357(4) .
Na2 O5 2.362(4) .
Na2 O7 2.368(4) .
Na2 O34 2.384(4) .
Na3 O16 2.262(4) .
Na3 O58 2.340(6) .
Na3 O32 2.388(4) 2_556
Na3 O79 2.425(7) .
Na3 O59 2.436(7) .
Na3 O63 2.468(5) .
Na4 O86A 2.21(3) .
Na4 O81 2.321(9) .
Na4 O86B 2.34(3) .
Na4 O26 2.353(6) 2_566
Na4 O50 2.448(6) 1_655
Na4 O68 2.464(7) .
Na4 O89 2.676(11) .
O1 C8 1.400(6) .
O3 C7 1.270(6) .
O6 C11 1.407(6) .
O8 C5 1.288(6) .
O11 C12 1.263(6) .
O12 C16 1.261(7) .
O13 C7 1.242(6) .
O13 Na1 2.401(4) 2_565
O14 C3 1.408(6) .
O15 C18 1.277(6) .
O16 C5 1.225(6) .
O17 C6 1.256(7) .
O18 C12 1.255(6) .
O19 C14 1.277(7) .
O21 C13 1.252(7) .
O22 C6 1.264(6) .
O23 C13 1.265(7) .
O24 C18 1.247(7) .
O25 C15 1.293(6) .
O26 C15 1.222(7) .
O26 Na4 2.353(6) 2_566
O27 C14 1.244(6) .
O28 C16 1.240(7) .
O29 C20 1.408(6) .
O31 C21 1.411(6) .
O32 C19 1.253(6) .
O32 Na3 2.388(4) 2_556
O33 C19 1.267(6) .
O36 C22 1.217(6) .
O37 C22 1.306(6) .
O39 C28 1.410(6) .
O40 C26 1.259(6) .
O41 C29 1.266(7) .
O42 C30 1.267(7) .
O46 C32 1.278(7) .
O47 C33 1.264(8) .
O48 C35 1.250(7) .
O49 C26 1.263(7) .
O50 C32 1.249(7) .
O50 Na4 2.448(6) 1_455
O51 C29 1.237(7) .
O52 C36 1.273(10) .
O53 C30 1.241(7) .
O54 C33 1.251(7) .
O55 C36 1.253(11) .
O56A O56B 1.038(16) .
O56A C35 1.384(14) .
O56B C35 1.232(11) .
O82A O82B 0.66(2) .
O83 O88B 1.51(2) .
O86A O86B 0.60(4) .
O88A O88B 1.47(2) .
O90A O90B 1.79(2) .
C1 C6 1.523(8) .
C1 C3 1.538(7) .
C2 C12 1.521(7) .
C2 C8 1.527(7) .
C3 C10 1.538(7) .
C3 C7 1.552(7) .
C4 C16 1.524(7) .
C4 C8 1.544(7) .
C5 C8 1.552(6) .
C9 C13 1.526(7) .
C9 C11 1.545(7) .
C10 C18 1.519(7) .
C11 C17 1.536(7) .
C11 C15 1.541(8) .
C14 C17 1.505(8) .
C19 C21 1.550(6) .
C20 C27 1.522(7) .
C20 C22 1.544(7) .
C20 C24 1.549(7) .
C21 C25 1.533(7) .
C21 C23 1.551(7) .
C23 C30 1.514(7) .
C24 C29 1.517(8) .
C25 C26 1.514(7) .
C27 C35 1.519(9) .
C28 C34 1.516(9) .
C28 C32 1.543(9) .
C28 C31 1.553(8) .
C31 C33 1.515(9) .
C34 C36 1.522(10) .
N1 C37 1.486(6) .
N1 C38 1.495(6) .
C37 C38 1.518(7) 2_565
C38 C37 1.518(7) 2_565
N2 C40 1.492(6) 2_556
N2 C39 1.493(6) .
C39 C40 1.514(6) .
C40 N2 1.492(6) 2_556
N3 C41 1.482(7) .
N3 C44 1.500(7) .
N4 C42 1.495(7) .
N4 C43 1.500(7) .
C41 C42 1.512(7) .
C43 C44 1.508(8) .
N5 C46 1.478(8) .
N5 C48 1.489(7) .
N6 C47 1.484(7) .
N6 C45 1.486(7) .
C45 C46 1.518(7) .
C47 C48 1.512(8) .
N7 C60 1.484(8) .
N7 C59 1.500(7) .
C59 C60 1.507(7) 2_566
C60 C59 1.507(7) 2_566
N8 C62 1.495(8) .
N8 C61 1.514(8) .
C61 C62 1.471(10) 2_666
C62 C61 1.471(10) 2_666
N9 C63 1.481(8) .
N9 C65 1.488(8) .
N10 C64 1.489(8) .
N10 C66 1.492(10) .
C63 C64 1.507(8) .
C65 C66 1.522(9) .
N11 C68 1.444(9) .
N11 C67 1.505(9) .
N12 C70 1.503(10) .
N12 C69 1.517(10) .
C67 C69 1.43(2) .
C68 C70 1.48(2) .
